data_4135248
loop_
_publ_author_name
'Qu, Hang'
'Huang, Zheyu'
'Dong, Xue'
'Wang, Xinchang'
'Tang, Xiao'
'Li, Zhihao'
'Gao, Wenbin'
'Liu, Haoliang'
'Huang, Ruishan'
'Zhao, Zujin'
'Zhang, Hui'
'Yang, Liulin'
'Tian, Zhongqun'
'Cao, Xiaoyu'

_publ_section_title
;
 Truncated Face-Rotating Polyhedra Constructed from Pentagonal
 Pentaphenylpyrrole through Graph Theory.
;
_journal_issue 38
_journal_name_full 'Journal of the American Chemical Society'
_journal_page_first 16223
_journal_page_last 16228
_journal_paper_doi 10.1021/jacs.0c08243
_journal_volume 142
_journal_year 2020
_chemical_absolute_configuration
;
The absolute configuration in crystal was assigned by reference to an unchanging chiral centre
 in the assembly procedure, i.e., the chiral carbon atoms of the reagent
 (R, R)-CHDA or (S, S)-CHDA, instead of anomalous dispersion effects in diffraction
 measurements on the crystal and the derived Flack x parameter. 
;
_chemical_formula_moiety 'C216 H200 N24'
_chemical_formula_sum 'C216 H200 N24'
_chemical_formula_weight 3131.99
_chemical_melting_point ?
_space_group_crystal_system orthorhombic
_space_group_IT_number 22
_space_group_name_Hall 'F 2 2'
_space_group_name_H-M_alt 'F 2 2 2'
_atom_sites_solution_hydrogens geom
_atom_sites_solution_primary dual
_audit_creation_date 2020-01-10
_audit_creation_method
;
Olex2 1.2-alpha
(compiled 2018.07.26 svn.r3523 for OlexSys, GUI svn.r5532)
;
_cell_angle_alpha 90
_cell_angle_beta 90
_cell_angle_gamma 90
_cell_formula_units_Z 8
_cell_length_a 32.3336(10)
_cell_length_b 33.9663(8)
_cell_length_c 51.4808(15)
_cell_measurement_reflns_used 10674
_cell_measurement_temperature 209(100)
_cell_measurement_theta_max 67.8350
_cell_measurement_theta_min 2.8600
_cell_volume 56539(3)
_computing_cell_refinement 'CrysAlisPro 1.171.39.46 (Rigaku OD, 2018)'
_computing_data_collection 'CrysAlisPro 1.171.39.46 (Rigaku OD, 2018)'
_computing_data_reduction 'CrysAlisPro 1.171.39.46 (Rigaku OD, 2018)'
_computing_molecular_graphics 'Olex2 (Dolomanov et al., 2009)'
_computing_publication_material 'Olex2 (Dolomanov et al., 2009)'
_computing_structure_refinement 'ShelXL (Sheldrick, 2015)'
_computing_structure_solution 'ShelXT (Sheldrick, 2015)'
_diffrn_ambient_environment N~2~
_diffrn_ambient_temperature 209(100)
_diffrn_detector 'CCD plate'
_diffrn_detector_type HyPix
_diffrn_measured_fraction_theta_full 0.998
_diffrn_measured_fraction_theta_max 0.979
_diffrn_measurement_details
;
List of Runs (angles in degrees, time in seconds):

  # Type    Start    End  Width  t~exp~   \w     \q     \k     \f   Frames
--------------------------------------------------------------------------
  1  \w     36.00  94.00   1.00   18.00    --  107.75 -36.00 -32.00   58
  2  \w     -7.00  18.00   1.00   10.00    --   47.73 -36.00 -32.00   25
  3  \w     81.00 108.00   1.00   18.00    --  107.75 -94.00 -30.00   27
  4  \w     84.00 117.00   1.00   18.00    --  107.75-125.00 -60.00   33
  5  \w     71.00 109.00   1.00   18.00    --  107.75 -94.00-150.00   38
  6  \w     49.00  74.00   1.00   18.00    --  107.75 -94.00 -30.00   25
  7  \w     35.00  91.00   1.00   18.00    --  107.75 -94.00 -90.00   56
  8  \w     36.00 123.00   1.00   18.00    --  107.75 -61.00-120.00   87
  9  \w     97.00 175.00   1.00   18.00    --  107.75  45.00  30.00   78
 10  \w    130.00 156.00   1.00   18.00    --  107.75  77.00   0.00   26
 11  \w    106.00 137.00   1.00   18.00    --  107.75  36.00 124.00   31
 12  \w     83.00 117.00   1.00   18.00    --  107.75 -30.00  90.00   34
 13  \w     96.00 121.00   1.00   10.00    --   47.73  36.00 124.00   25
 14  \w     86.00 111.00   1.00   18.00    --  107.75  77.00   0.00   25
 15  \w     37.00  76.00   1.00   18.00    --  107.75 -30.00  90.00   39
 16  \w     33.00  98.00   1.00   18.00    --  107.75 -15.00  90.00   65
 17  \w     41.00 100.00   1.00   18.00    --  107.75 -94.00  60.00   59
 18  \w     71.00  98.00   1.00   18.00    --  107.75-125.00 150.00   27
 19  \w     32.00  90.00   1.00   10.00    --   47.73-125.00  30.00   58
 20  \w     39.00  65.00   1.00   18.00    --  107.75-125.00 150.00   26
 21  \w    -50.00 -19.00   1.00   10.00    --  -47.73  36.00 124.00   31
 22  \w     35.00  72.00   1.00   10.00    --   47.73 -99.00-180.00   37
 23  \w     -6.00  19.00   1.00   10.00    --  -47.73  36.00 124.00   25
 24  \w    -53.00 -25.00   1.00   18.00    --  -86.25  36.00 124.00   28
 25  \w   -111.00 -37.00   1.00   10.00    --  -47.73 -36.00 -32.00   74
 26  \w   -113.00 -72.00   1.00   10.00    --  -47.73-125.00 120.00   41
 27  \w   -132.00-106.00   1.00   18.00    --  -86.25 -36.00 -32.00   26
;
_diffrn_measurement_device 'four-circle diffractometer'
_diffrn_measurement_device_type 'XtaLAB Synergy, Dualflex, HyPix'
_diffrn_measurement_method '\w scans'
_diffrn_orient_matrix_type 'CrysAlisPro convention (1999,Acta A55,543-557)'
_diffrn_orient_matrix_UB_11 0.0363909000
_diffrn_orient_matrix_UB_12 0.0260425000
_diffrn_orient_matrix_UB_13 -0.0088248000
_diffrn_orient_matrix_UB_21 -0.0307409000
_diffrn_orient_matrix_UB_22 0.0314834000
_diffrn_orient_matrix_UB_23 -0.0095517000
_diffrn_orient_matrix_UB_31 0.0010235000
_diffrn_orient_matrix_UB_32 0.0197052000
_diffrn_orient_matrix_UB_33 0.0269419000
_diffrn_radiation_monochromator mirror
_diffrn_radiation_probe x-ray
_diffrn_radiation_type CuK\a
_diffrn_radiation_wavelength 1.54184
_diffrn_reflns_av_R_equivalents 0.0502
_diffrn_reflns_av_unetI/netI 0.0375
_diffrn_reflns_Laue_measured_fraction_full 0.998
_diffrn_reflns_Laue_measured_fraction_max 0.979
_diffrn_reflns_limit_h_max 37
_diffrn_reflns_limit_h_min -40
_diffrn_reflns_limit_k_max 42
_diffrn_reflns_limit_k_min -41
_diffrn_reflns_limit_l_max 65
_diffrn_reflns_limit_l_min -31
_diffrn_reflns_number 110029
_diffrn_reflns_point_group_measured_fraction_full 0.988
_diffrn_reflns_point_group_measured_fraction_max 0.951
_diffrn_reflns_theta_full 67.684
_diffrn_reflns_theta_max 77.954
_diffrn_reflns_theta_min 2.733
_diffrn_source 'micro-focus sealed X-ray tube'
_diffrn_source_type 'PhotonJet (Cu) X-ray Source'
_exptl_absorpt_coefficient_mu 0.335
_exptl_absorpt_correction_T_max 1.00000
_exptl_absorpt_correction_T_min 0.00514
_exptl_absorpt_correction_type multi-scan
_exptl_absorpt_process_details
;
CrysAlisPro 1.171.39.46 (Rigaku Oxford Diffraction, 2018)
Empirical absorption correction using spherical harmonics,
 implemented in SCALE3 ABSPACK scaling algorithm.
;
_exptl_crystal_colour 'clear light yellow'
_exptl_crystal_colour_lustre clear
_exptl_crystal_colour_modifier light
_exptl_crystal_colour_primary yellow
_exptl_crystal_density_diffrn 0.736
_exptl_crystal_density_meas ?
_exptl_crystal_density_method 'Not measured'
_exptl_crystal_description octahedral
_exptl_crystal_F_000 13312
_exptl_crystal_size_max 0.2
_exptl_crystal_size_mid 0.2
_exptl_crystal_size_min 0.2
_exptl_transmission_factor_max 'Not measured'
_exptl_transmission_factor_min 'Not measured'
_refine_diff_density_max 0.076
_refine_diff_density_min -0.093
_refine_diff_density_rms 0.015
_refine_ls_abs_structure_details
;
 Flack x determined using 4608 quotients [(I+)-(I-)]/[(I+)+(I-)]
 (Parsons, Flack and Wagner, Acta Cryst. B69 (2013) 249-259).
;
_refine_ls_abs_structure_Flack -0.31(12)
_refine_ls_extinction_method none
_refine_ls_goodness_of_fit_ref 0.881
_refine_ls_hydrogen_treatment constr
_refine_ls_matrix_type full
_refine_ls_number_parameters 1069
_refine_ls_number_reflns 28775
_refine_ls_number_restraints 21
_refine_ls_restrained_S_all 0.901
_refine_ls_R_factor_all 0.0973
_refine_ls_R_factor_gt 0.0421
_refine_ls_shift/su_max 0.001
_refine_ls_shift/su_mean 0.000
_refine_ls_structure_factor_coef Fsqd
_refine_ls_weighting_details 'w=1/[\s^2^(Fo^2^)+(0.0726P)^2^] where P=(Fo^2^+2Fc^2^)/3'
_refine_ls_weighting_scheme calc
_refine_ls_wR_factor_gt 0.1162
_refine_ls_wR_factor_ref 0.1419
_reflns_Friedel_coverage 0.856
_reflns_Friedel_fraction_full 0.977
_reflns_Friedel_fraction_max 0.920
_reflns_number_gt 12552
_reflns_number_total 28775
_reflns_threshold_expression 'I > 2\s(I)'
_cod_data_source_file ja0c08243_si_003.cif
_cod_data_source_block 4P-1
_cod_depositor_comments
;
The following automatic conversions were performed:

data item '_chemical_melting_point' value 'Not measured' was changed
to '?' -- the value is undefined or not given.

data item '_exptl_crystal_density_meas' value 'Not measured' was
changed to '?' -- the value is perceived as not measured.

Automatic conversion script
Id: cif_fix_values 7556 2019-12-06 15:28:31Z antanas 

 Adding full bibliography for 4135248--4135250.cif.
;
_cod_database_code 4135248
_shelx_shelxl_version_number 2018/3
_chemical_oxdiff_formula CHN
_shelx_space_group_comment
;
The symmetry employed for this shelxl refinement is uniquely defined
by the following loop, which should always be used as a source of
symmetry information in preference to the above space-group names.
They are only intended as comments.
;
_reflns_odcompleteness_completeness 99.78
_reflns_odcompleteness_iscentric 1
_reflns_odcompleteness_theta 59.94
_olex2_refinement_description
;
1. Fixed Uiso
 At 1.2 times of:
  All C(H) groups, All C(H,H) groups
2. Restrained distances
 C8-C11
 1.54 with sigma of 0.001
 N02V-C11
 1.32 with sigma of 0.001
 C12-N02V
 1.4 with sigma of 0.001
 C12-C12_$1
 1.54 with sigma of 0.001
 C14_$2-C14_$3
 1.54 with sigma of 0.001
 H13A_$1-H14B
 2.5 with sigma of 0.02
3. Rigid bond restraints
 C11, N02V, C12
 with sigma for 1-2 distances of 0.01 and sigma for 1-3 distances of 0.01
4. Uiso/Uaniso restraints and constraints
C11 \\sim N02V \\sim C12: within 2A with sigma of 0.01 and sigma for terminal
atoms of 0.02
5.a Ternary CH refined with riding coordinates:
 C48(H48), C49(H49), C71(H71), C88(H88), C89(H89), C106(H106), C101(H101),
 C34(H34), C12(H12), C29(H29)
5.b Secondary CH2 refined with riding coordinates:
 C53(H53A,H53B), C72(H72A,H72B), C52(H52A,H52B), C51(H51A,H51B), C50(H50A,
 H50B), C105(H10A,H10B), C102(H10C,H10D), C73(H73A,H73B), C93(H93A,H93B),
 C104(H10E,H10F), C14(H14A,H14B), C103(H10G,H10H), C92(H92A,H92B), C90(H90A,
 H90B), C91(H91A,H91B), C13(H13A,H13B), C30(H30A,H30B), C33(H33A,H33B),
 C31(H31A,H31B), C32(H32A,H32B)
5.c Aromatic/amide H refined with riding coordinates:
 C62(H62), C60(H60), C98(H98), C63(H63), C47(H47), C78(H78), C99(H99),
 C86(H86), C59(H59), C100(H100), C2AA(H2AA), C76(H76), C96(H96), C28(H28),
 C85(H85), C75(H75), C23(H23), C80(H80), C39(H39), C95(H95), C68(H68), C40(H40),
  C24(H24), C26(H26), C46(H46), C69(H69), C41(H41), C87(H87), C16(H16),
 C79(H79), C107(H107), C27(H27), C20(H20), C83(H83), C70(H70), C44(H44),
 C36(H36), C43(H43), C37(H37), C17(H17), C82(H82), C65(H65), C21(H21), C19(H19),
  C66(H66), C7(H7), C6(H6), C10(H10), C9(H9), C11(H11)
5.d Fitted hexagon refined as free rotating group:
 C8(C7,C6,C5,C10,C9)
;
_smtbx_masks_void_probe_radius 1.2
_smtbx_masks_void_truncation_radius 1.2
_olex2_submission_special_instructions 'No special instructions were received'
_oxdiff_exptl_absorpt_empirical_details
;
Empirical correction (ABSPACK) includes:
- Absorption correction using spherical harmonics
- Frame scaling
;
_oxdiff_exptl_absorpt_empirical_full_max 88.792
_oxdiff_exptl_absorpt_empirical_full_min 0.489

loop_
_space_group_symop_operation_xyz
'x, y, z'
'-x, -y, z'
'-x, y, -z'
'x, -y, -z'
'x, y+1/2, z+1/2'
'-x, -y+1/2, z+1/2'
'-x, y+1/2, -z+1/2'
'x, -y+1/2, -z+1/2'
'x+1/2, y, z+1/2'
'-x+1/2, -y, z+1/2'
'-x+1/2, y, -z+1/2'
'x+1/2, -y, -z+1/2'
'x+1/2, y+1/2, z'
'-x+1/2, -y+1/2, z'
'-x+1/2, y+1/2, -z'
'x+1/2, -y+1/2, -z'

loop_
_atom_site_label
_atom_site_type_symbol
_atom_site_fract_x
_atom_site_fract_y
_atom_site_fract_z
_atom_site_U_iso_or_equiv
_atom_site_adp_type
_atom_site_occupancy
_atom_site_site_symmetry_order
_atom_site_calc_flag
_atom_site_refinement_flags_posn
_atom_site_refinement_flags_adp
_atom_site_refinement_flags_occupancy
_atom_site_disorder_assembly
_atom_site_disorder_group
N001 N 1.04647(10) 0.64684(9) 0.33139(9) 0.1365(11) Uani 1 1 d . . . . .
C97 C 0.78217(12) 0.44141(10) 0.42400(6) 0.1019(9) Uani 1 1 d . . . . .
C3 C 0.61855(11) 0.20296(9) 0.66472(6) 0.1032(9) Uani 1 1 d . . . . .
C54 C 0.90863(10) 0.58392(9) 0.41190(6) 0.1028(9) Uani 1 1 d . . . . .
C2 C 0.58801(11) 0.19811(9) 0.68427(6) 0.1069(9) Uani 1 1 d . . . . .
N006 N 0.63766(9) 0.35143(9) 0.58548(7) 0.1184(8) Uani 1 1 d . . . . .
N007 N 0.71765(9) 0.39369(9) 0.58361(5) 0.1133(8) Uani 1 1 d . . . . .
C61 C 0.76497(11) 0.59264(10) 0.49781(7) 0.1092(9) Uani 1 1 d . . . . .
C77 C 1.01192(14) 0.62703(10) 0.36996(8) 0.1201(11) Uani 1 1 d . . . . .
C62 C 0.77651(13) 0.62228(12) 0.48170(7) 0.1268(12) Uani 1 1 d . . . . .
H62 H 0.764004 0.646773 0.483573 0.152 Uiso 1 1 calc R . . . .
C55 C 0.88730(13) 0.54903(8) 0.40463(7) 0.1146(10) Uani 1 1 d . . . . .
C56 C 0.85611(10) 0.54343(8) 0.42313(6) 0.0923(8) Uani 1 1 d . . . . .
C60 C 0.78633(13) 0.55755(10) 0.49687(6) 0.1184(11) Uani 1 1 d . . . . .
H60 H 0.779653 0.537882 0.508712 0.142 Uiso 1 1 calc R . . . .
C1 C 0.59654(12) 0.16396(11) 0.69738(7) 0.1139(10) Uani 1 1 d . . . . .
N00F N 0.71591(13) 0.40618(10) 0.42672(6) 0.1306(10) Uani 1 1 d . . . . .
N00G N 0.63280(11) 0.14681(9) 0.68588(6) 0.1310(9) Uani 1 1 d . . . . .
C98 C 0.76337(11) 0.47760(10) 0.42365(6) 0.1060(9) Uani 1 1 d . . . . .
H98 H 0.734668 0.479326 0.423516 0.127 Uiso 1 1 calc R . . . .
C25 C 0.48900(12) 0.27994(10) 0.69422(8) 0.1194(10) Uani 1 1 d . . . . .
C63 C 0.80662(12) 0.61739(9) 0.46230(7) 0.1120(10) Uani 1 1 d . . . . .
H63 H 0.813043 0.637547 0.450760 0.134 Uiso 1 1 calc R . . . .
C47 C 0.82049(13) 0.37460(11) 0.63510(8) 0.1309(12) Uani 1 1 d . . . . .
H47 H 0.839645 0.393920 0.639480 0.157 Uiso 1 1 calc R . . . .
N00L N 0.89040(10) 0.59896(9) 0.43415(6) 0.1244(9) Uani 1 1 d . . . . .
C78 C 1.01590(14) 0.61692(14) 0.39595(10) 0.1473(14) Uani 1 1 d . . . . .
H78 H 1.041103 0.619757 0.404449 0.177 Uiso 1 1 calc R . . . .
C48 C 0.68549(11) 0.39920(10) 0.56384(6) 0.1102(10) Uani 1 1 d . . . . .
H48 H 0.689751 0.379445 0.550222 0.132 Uiso 1 1 calc R . . . .
N00O N 0.96538(12) 0.76135(9) 0.48159(8) 0.1540(13) Uani 1 1 d . . . . .
C57 C 0.85819(12) 0.57370(9) 0.44035(6) 0.1079(9) Uani 1 1 d . . . . .
C84 C 0.91288(12) 0.46738(12) 0.34410(7) 0.1186(11) Uani 1 1 d . . . . .
C49 C 0.64323(11) 0.39367(10) 0.57460(7) 0.1139(10) Uani 1 1 d . . . . .
H49 H 0.638267 0.412943 0.588422 0.137 Uiso 1 1 calc R . . . .
C99 C 0.78691(11) 0.51137(9) 0.42348(6) 0.1018(9) Uani 1 1 d . . . . .
H99 H 0.773905 0.535790 0.423370 0.122 Uiso 1 1 calc R . . . .
C22 C 0.55298(11) 0.22451(9) 0.68904(6) 0.1060(9) Uani 1 1 d . . . . .
C86 C 0.86451(11) 0.50965(10) 0.36711(7) 0.1073(9) Uani 1 1 d . . . . .
H86 H 0.837666 0.518812 0.369451 0.129 Uiso 1 1 calc R . . . .
C59 C 0.81792(13) 0.55039(10) 0.47859(7) 0.1182(11) Uani 1 1 d . . . . .
H59 H 0.832439 0.526769 0.478006 0.142 Uiso 1 1 calc R . . . .
C100 C 0.75365(18) 0.40538(11) 0.42631(6) 0.1244(12) Uani 1 1 d . . . . .
H100 H 0.766247 0.380832 0.427505 0.149 Uiso 1 1 calc R . . . .
C2AA C 0.73151(12) 0.36072(12) 0.58842(6) 0.1163(10) Uani 1 1 d . . . . .
H2AA H 0.721467 0.339707 0.578710 0.140 Uiso 1 1 calc R . . . .
C76 C 0.97276(13) 0.62505(12) 0.35885(9) 0.1344(12) Uani 1 1 d . . . . .
H76 H 0.969501 0.633573 0.341801 0.161 Uiso 1 1 calc R . . . .
N00Z N 0.89431(11) 0.41277(11) 0.31738(6) 0.1305(9) Uani 1 1 d . . . . .
C58 C 0.82596(10) 0.58188(9) 0.46114(6) 0.1045(9) Uani 1 1 d . . . . .
C4 C 0.64548(11) 0.17256(10) 0.66617(6) 0.1090(9) Uani 1 1 d . . . . .
N107 N 0.71518(11) 0.37144(12) 0.47785(6) 0.1402(11) Uani 1 1 d . . . . .
C96 C 0.82327(15) 0.43941(11) 0.42429(7) 0.1276(12) Uani 1 1 d . . . . .
H96 H 0.836053 0.414901 0.423669 0.153 Uiso 1 1 calc R . . . .
C64 C 0.90291(11) 0.63352(8) 0.44773(7) 0.1059(9) Uani 1 1 d . . . . .
C94 C 0.82917(11) 0.50949(8) 0.42349(6) 0.1004(9) Uani 1 1 d . . . . .
C53 C 0.68933(13) 0.43815(11) 0.55200(7) 0.1252(11) Uani 1 1 d . . . . .
H53A H 0.716797 0.441262 0.544697 0.150 Uiso 1 1 calc R . . . .
H53B H 0.685394 0.458318 0.565104 0.150 Uiso 1 1 calc R . . . .
C28 C 0.45741(11) 0.30922(12) 0.69769(8) 0.1265(11) Uani 1 1 d . . . . .
H28 H 0.444804 0.312497 0.713780 0.152 Uiso 1 1 calc R . . . .
C42 C 0.82162(11) 0.33652(10) 0.64718(7) 0.1165(10) Uani 1 1 d . . . . .
C71 C 0.97563(12) 0.79534(10) 0.50058(10) 0.1435(14) Uani 1 1 d . . . . .
H71 H 0.964164 0.792021 0.518067 0.172 Uiso 1 1 calc R . . . .
C85 C 0.87219(14) 0.48381(12) 0.34849(8) 0.1326(12) Uani 1 1 d . . . . .
H85 H 0.850562 0.475900 0.337786 0.159 Uiso 1 1 calc R . . . .
C67 C 0.93202(14) 0.69880(11) 0.47614(9) 0.1298(12) Uani 1 1 d . . . . .
C75 C 0.93840(14) 0.61099(10) 0.37193(7) 0.1239(11) Uani 1 1 d . . . . .
H75 H 0.912790 0.609301 0.363789 0.149 Uiso 1 1 calc R . . . .
C23 C 0.54324(10) 0.23979(10) 0.71298(6) 0.1016(8) Uani 1 1 d . . . . .
H23 H 0.557304 0.230599 0.727525 0.122 Uiso 1 1 calc R . . . .
C80 C 1.04877(13) 0.64015(12) 0.35477(10) 0.1339(13) Uani 1 1 d . . . . .
H80 H 1.073988 0.643319 0.363206 0.161 Uiso 1 1 calc R . . . .
C39 C 0.62698(12) 0.27583(10) 0.60866(7) 0.1207(10) Uani 1 1 d . . . . .
H39 H 0.627456 0.276007 0.590596 0.145 Uiso 1 1 calc R . . . .
C45 C 0.76214(12) 0.35225(10) 0.60799(7) 0.1152(10) Uani 1 1 d . . . . .
C35 C 0.62165(13) 0.23969(11) 0.64982(7) 0.1220(11) Uani 1 1 d . . . . .
C95 C 0.84712(12) 0.47264(10) 0.42548(7) 0.1242(11) Uani 1 1 d . . . . .
H95 H 0.875580 0.470439 0.427634 0.149 Uiso 1 1 calc R . . . .
C68 C 0.92677(12) 0.70082(10) 0.45011(9) 0.1265(11) Uani 1 1 d . . . . .
H68 H 0.932241 0.724503 0.441716 0.152 Uiso 1 1 calc R . . . .
C40 C 0.62395(12) 0.23982(12) 0.62284(6) 0.1233(11) Uani 1 1 d . . . . .
H40 H 0.623505 0.216043 0.613880 0.148 Uiso 1 1 calc R . . . .
C24 C 0.51315(13) 0.26843(11) 0.71617(7) 0.1245(11) Uani 1 1 d . . . . .
H24 H 0.508755 0.279956 0.732326 0.149 Uiso 1 1 calc R . . . .
C26 C 0.49723(13) 0.26304(12) 0.66998(7) 0.1252(11) Uani 1 1 d . . . . .
H26 H 0.481646 0.270519 0.655623 0.150 Uiso 1 1 calc R . . . .
C74 C 0.94355(12) 0.59924(10) 0.39822(7) 0.1141(10) Uani 1 1 d . . . . .
C46 C 0.79011(12) 0.38176(13) 0.61676(8) 0.1293(11) Uani 1 1 d . . . . .
H46 H 0.787860 0.406980 0.609862 0.155 Uiso 1 1 calc R . . . .
C81 C 0.89554(12) 0.52321(9) 0.38310(7) 0.1114(10) Uani 1 1 d . . . . .
C38 C 0.62923(11) 0.31101(11) 0.62298(7) 0.1148(10) Uani 1 1 d . . . . .
C69 C 0.91322(13) 0.66822(10) 0.43508(9) 0.1391(13) Uani 1 1 d . . . . .
H69 H 0.911304 0.670098 0.417097 0.167 Uiso 1 1 calc R . . . .
N01T N 0.44688(13) 0.33054(11) 0.67856(8) 0.1557(12) Uani 1 1 d . . . . .
C41 C 0.63441(12) 0.34821(11) 0.60898(10) 0.1324(12) Uani 1 1 d . . . . .
H41 H 0.635275 0.371191 0.618789 0.159 Uiso 1 1 calc R . . . .
C87 C 0.92039(15) 0.43717(12) 0.32560(7) 0.1301(12) Uani 1 1 d . . . . .
H87 H 0.947076 0.435298 0.318964 0.156 Uiso 1 1 calc R . . . .
C88 C 0.90569(13) 0.38142(12) 0.30038(8) 0.1296(11) Uani 1 1 d . . . . .
H88 H 0.930838 0.388604 0.290867 0.155 Uiso 1 1 calc R . . . .
C15 C 0.57355(15) 0.14915(10) 0.72024(7) 0.1182(11) Uani 1 1 d . . . . .
C18 C 0.52713(19) 0.12252(13) 0.76246(9) 0.1392(14) Uani 1 1 d . . . . .
C16 C 0.59277(15) 0.14251(11) 0.74361(8) 0.1346(13) Uani 1 1 d . . . . .
H16 H 0.621162 0.145875 0.745451 0.162 Uiso 1 1 calc R . . . .
C89 C 0.91382(14) 0.34604(12) 0.31655(9) 0.1407(13) Uani 1 1 d . . . . .
H89 H 0.890621 0.339973 0.328135 0.169 Uiso 1 1 calc R . . . .
C79 C 0.98291(15) 0.60305(14) 0.40854(8) 0.1451(14) Uani 1 1 d . . . . .
H79 H 0.986664 0.595268 0.425696 0.174 Uiso 1 1 calc R . . . .
C107 C 0.72963(13) 0.40319(12) 0.48453(7) 0.1262(12) Uani 1 1 d . . . . .
H107 H 0.717506 0.425981 0.478027 0.151 Uiso 1 1 calc R . . . .
C72 C 0.95783(18) 0.83112(10) 0.48534(11) 0.179(2) Uani 1 1 d . . . . .
H72A H 0.927831 0.830877 0.485410 0.215 Uiso 1 1 calc R . . . .
H72B H 0.967547 0.831271 0.467516 0.215 Uiso 1 1 calc R . . . .
C27 C 0.52851(12) 0.23508(10) 0.66709(6) 0.1165(10) Uani 1 1 d . . . . .
H27 H 0.533348 0.223476 0.651016 0.140 Uiso 1 1 calc R . . . .
C20 C 0.53162(16) 0.14176(11) 0.71839(8) 0.1294(12) Uani 1 1 d . . . . .
H20 H 0.518094 0.145896 0.702685 0.155 Uiso 1 1 calc R . . . .
C83 C 0.94481(12) 0.48288(9) 0.35904(7) 0.1115(10) Uani 1 1 d . . . . .
H83 H 0.971887 0.475728 0.355173 0.134 Uiso 1 1 calc R . . . .
C106 C 0.67864(15) 0.37234(16) 0.45975(9) 0.1661(19) Uani 1 1 d . . . . .
H106 H 0.662149 0.396195 0.462474 0.199 Uiso 1 1 calc R . . . .
C70 C 0.94539(14) 0.73279(12) 0.49255(8) 0.1419(13) Uani 1 1 d . . . . .
H70 H 0.939479 0.733421 0.510222 0.170 Uiso 1 1 calc R . . . .
C52 C 0.65646(13) 0.44284(14) 0.53033(8) 0.1451(14) Uani 1 1 d . . . . .
H52A H 0.659045 0.468426 0.522123 0.174 Uiso 1 1 calc R . . . .
H52B H 0.660093 0.422680 0.517183 0.174 Uiso 1 1 calc R . . . .
C44 C 0.76561(14) 0.31641(13) 0.62011(8) 0.1403(13) Uani 1 1 d . . . . .
H44 H 0.747518 0.296636 0.614909 0.168 Uiso 1 1 calc R . . . .
C36 C 0.62362(15) 0.27434(13) 0.66230(8) 0.1420(14) Uani 1 1 d . . . . .
H36 H 0.622334 0.274734 0.680346 0.170 Uiso 1 1 calc R . . . .
C43 C 0.79412(12) 0.30713(11) 0.63965(8) 0.1256(11) Uani 1 1 d . . . . .
H43 H 0.794654 0.282323 0.647285 0.151 Uiso 1 1 calc R . . . .
C37 C 0.62764(16) 0.31059(13) 0.64852(9) 0.1537(15) Uani 1 1 d . . . . .
H37 H 0.629157 0.334150 0.657672 0.184 Uiso 1 1 calc R . . . .
C51 C 0.61392(15) 0.43876(14) 0.54320(9) 0.1506(14) Uani 1 1 d . . . . .
H51A H 0.611097 0.457936 0.557056 0.181 Uiso 1 1 calc R . . . .
H51B H 0.592279 0.443507 0.530537 0.181 Uiso 1 1 calc R . . . .
C17 C 0.5689(2) 0.13085(13) 0.76403(10) 0.1595(17) Uani 1 1 d . . . . .
H17 H 0.581607 0.128304 0.780147 0.191 Uiso 1 1 calc R . . . .
C101 C 0.69363(14) 0.36970(12) 0.43149(7) 0.1337(13) Uani 1 1 d . . . . .
H101 H 0.712411 0.347248 0.429529 0.160 Uiso 1 1 calc R . . . .
N02J N 0.4680(2) 0.10798(11) 0.78561(9) 0.183(2) Uani 1 1 d . . . . .
C82 C 0.93791(12) 0.50810(11) 0.37907(8) 0.1260(11) Uani 1 1 d . . . . .
H82 H 0.959378 0.515679 0.389997 0.151 Uiso 1 1 calc R . . . .
C65 C 0.90496(16) 0.63344(10) 0.47428(9) 0.1508(15) Uani 1 1 d . . . . .
H65 H 0.897048 0.610829 0.483175 0.181 Uiso 1 1 calc R . . . .
C21 C 0.5048(3) 0.11365(15) 0.78650(12) 0.173(2) Uani 1 1 d . . . . .
H21 H 0.518780 0.112392 0.802253 0.207 Uiso 1 1 calc R . . . .
C50 C 0.60994(14) 0.39712(15) 0.55418(10) 0.1619(16) Uani 1 1 d . . . . .
H50A H 0.582820 0.393223 0.561814 0.194 Uiso 1 1 calc R . . . .
H50B H 0.614009 0.377686 0.540614 0.194 Uiso 1 1 calc R . . . .
C19 C 0.50878(16) 0.12785(11) 0.74029(10) 0.1363(13) Uani 1 1 d . . . . .
H19 H 0.480669 0.122594 0.738673 0.164 Uiso 1 1 calc R . . . .
C66 C 0.91881(17) 0.66681(13) 0.48895(10) 0.1659(18) Uani 1 1 d . . . . .
H66 H 0.918639 0.666280 0.507008 0.199 Uiso 1 1 calc R . . . .
C34 C 0.4447(2) 0.40014(18) 0.68888(12) 0.193(2) Uani 1 1 d . . . . .
H34 H 0.462502 0.407110 0.674197 0.231 Uiso 1 1 calc R . . . .
C12 C 0.7523(3) -0.04293(14) 0.73512(2) 0.229(3) Uani 1 1 d D U . . .
H12 H 0.781043 -0.046894 0.729743 0.275 Uiso 1 1 calc R . . . .
C105 C 0.65109(19) 0.33394(19) 0.46357(11) 0.212(3) Uani 1 1 d . . . . .
H10A H 0.667927 0.310565 0.461285 0.255 Uiso 1 1 calc R . . . .
H10B H 0.639578 0.333499 0.480973 0.255 Uiso 1 1 calc R . . . .
N02V N 0.7371(2) -0.00624(15) 0.72714(14) 0.261(3) Uani 1 1 d D U . . .
C29 C 0.41846(17) 0.36390(14) 0.68455(10) 0.1679(18) Uani 1 1 d . . . . .
H29 H 0.400423 0.358239 0.699384 0.202 Uiso 1 1 calc R . . . .
C102 C 0.66021(16) 0.36728(16) 0.41188(10) 0.181(2) Uani 1 1 d . . . . .
H10C H 0.671506 0.367579 0.394428 0.217 Uiso 1 1 calc R . . . .
H10D H 0.641065 0.389093 0.413741 0.217 Uiso 1 1 calc R . . . .
C73 C 0.97613(14) 0.86943(10) 0.50173(14) 0.192(2) Uani 1 1 d . . . . .
H73A H 0.964437 0.893695 0.495046 0.231 Uiso 1 1 calc R . . . .
H73B H 0.969030 0.867196 0.519981 0.231 Uiso 1 1 calc R . . . .
C93 C 0.86966(16) 0.37424(18) 0.28076(10) 0.195(2) Uani 1 1 d . . . . .
H93A H 0.867363 0.396580 0.269113 0.234 Uiso 1 1 calc R . . . .
H93B H 0.843790 0.371721 0.290150 0.234 Uiso 1 1 calc R . . . .
C104 C 0.6160(3) 0.3345(3) 0.44335(19) 0.320(6) Uani 1 1 d . . . . .
H10E H 0.595280 0.314733 0.447353 0.384 Uiso 1 1 calc R . . . .
H10F H 0.602776 0.360125 0.442761 0.384 Uiso 1 1 calc R . . . .
C14 C 0.7537(3) -0.11732(12) 0.73523(3) 0.228(4) Uani 1 1 d D . . . .
H14A H 0.743691 -0.141078 0.726845 0.273 Uiso 1 1 calc R . . . .
H14B H 0.782305 -0.112560 0.730611 0.273 Uiso 1 1 calc DR . . . .
C103 C 0.6372(3) 0.3254(3) 0.41790(17) 0.265(4) Uani 1 1 d . . . . .
H10G H 0.617443 0.318742 0.404440 0.318 Uiso 1 1 calc R . . . .
H10H H 0.657020 0.304125 0.419752 0.318 Uiso 1 1 calc R . . . .
C92 C 0.87789(18) 0.3352(3) 0.26433(13) 0.215(3) Uani 1 1 d . . . . .
H92A H 0.853571 0.329479 0.253969 0.258 Uiso 1 1 calc R . . . .
H92B H 0.900719 0.339904 0.252503 0.258 Uiso 1 1 calc R . . . .
C90 C 0.92509(18) 0.30874(15) 0.29711(13) 0.215(3) Uani 1 1 d . . . . .
H90A H 0.949252 0.314806 0.286677 0.258 Uiso 1 1 calc R . . . .
H90B H 0.930697 0.285187 0.307158 0.258 Uiso 1 1 calc R . . . .
C91 C 0.8871(2) 0.3026(3) 0.27966(18) 0.312(6) Uani 1 1 d . . . . .
H91A H 0.891889 0.280127 0.268468 0.374 Uiso 1 1 calc R . . . .
H91B H 0.863335 0.296664 0.290509 0.374 Uiso 1 1 calc R . . . .
C13 C 0.7251(3) -0.08073(13) 0.73013(17) 0.285(4) Uani 1 1 d . . . . .
H13A H 0.701527 -0.081118 0.741784 0.342 Uiso 1 1 calc DR . . . .
H13B H 0.715017 -0.080991 0.712381 0.342 Uiso 1 1 calc R . . . .
C30 C 0.3933(3) 0.3688(3) 0.65839(14) 0.333(6) Uani 1 1 d . . . . .
H30A H 0.383280 0.343730 0.652005 0.399 Uiso 1 1 calc R . . . .
H30B H 0.409864 0.381408 0.645028 0.399 Uiso 1 1 calc R . . . .
C8 C 0.69677(15) 0.04359(10) 0.71007(7) 0.209(3) Uani 1 1 d D . . . .
C7 C 0.71781(9) 0.07907(14) 0.70750(7) 0.240(4) Uani 1 1 d G . . . .
H7 H 0.746055 0.080232 0.710820 0.288 Uiso 1 1 calc R . . . .
C6 C 0.69663(11) 0.11280(10) 0.69996(7) 0.181(2) Uani 1 1 d G . . . .
H6 H 0.710706 0.136530 0.698242 0.217 Uiso 1 1 calc R . . . .
C5 C 0.65441(11) 0.11105(8) 0.69500(6) 0.1511(16) Uani 1 1 d G . . . .
C10 C 0.63337(9) 0.07558(11) 0.69757(6) 0.1473(14) Uani 1 1 d G . . . .
H10 H 0.605129 0.074413 0.694251 0.177 Uiso 1 1 calc R . . . .
C9 C 0.65455(15) 0.04185(8) 0.70511(7) 0.198(3) Uani 1 1 d G . . . .
H9 H 0.640477 0.018114 0.706830 0.238 Uiso 1 1 calc R . . . .
C33 C 0.4132(3) 0.43291(19) 0.69683(14) 0.350(7) Uani 1 1 d . . . . .
H33A H 0.427931 0.457480 0.699369 0.420 Uiso 1 1 calc R . . . .
H33B H 0.400381 0.425795 0.713209 0.420 Uiso 1 1 calc R . . . .
C31 C 0.3507(3) 0.4006(3) 0.66908(17) 0.302(6) Uani 1 1 d . . . . .
H31A H 0.330523 0.404960 0.655444 0.363 Uiso 1 1 calc R . . . .
H31B H 0.337087 0.390505 0.684474 0.363 Uiso 1 1 calc R . . . .
C32 C 0.3774(2) 0.4393(2) 0.67508(15) 0.239(3) Uani 1 1 d . . . . .
H32A H 0.358889 0.459951 0.680943 0.287 Uiso 1 1 calc R . . . .
H32B H 0.390222 0.448169 0.659089 0.287 Uiso 1 1 calc R . . . .
C11 C 0.6995(2) 0.00004(11) 0.71809(14) 0.237(3) Uani 1 1 d D U . . .
H11 H 0.678504 -0.018521 0.716787 0.285 Uiso 1 1 calc R . . . .

loop_
_atom_site_aniso_label
_atom_site_aniso_U_11
_atom_site_aniso_U_22
_atom_site_aniso_U_33
_atom_site_aniso_U_23
_atom_site_aniso_U_13
_atom_site_aniso_U_12
N001 0.104(2) 0.122(2) 0.184(3) 0.041(2) 0.031(2) -0.0101(17)
C97 0.099(3) 0.103(2) 0.104(2) -0.0097(16) 0.0089(17) -0.015(2)
C3 0.105(2) 0.0897(19) 0.115(2) -0.0147(16) 0.0304(19) 0.0034(18)
C54 0.097(2) 0.107(2) 0.104(2) -0.0047(17) 0.0143(18) -0.0110(18)
C2 0.116(3) 0.093(2) 0.112(2) -0.0004(17) 0.001(2) 0.0082(19)
N006 0.113(2) 0.129(2) 0.113(2) 0.0051(17) -0.0068(17) 0.0004(17)
N007 0.116(2) 0.113(2) 0.1115(19) 0.0052(14) -0.0162(16) 0.0089(17)
C61 0.120(3) 0.091(2) 0.116(2) -0.0010(18) 0.008(2) -0.002(2)
C77 0.123(3) 0.104(2) 0.134(3) -0.014(2) 0.006(3) -0.003(2)
C62 0.136(3) 0.131(3) 0.113(2) -0.012(2) -0.009(2) 0.019(2)
C55 0.144(3) 0.0808(18) 0.119(2) -0.0211(17) -0.006(2) -0.0092(19)
C56 0.100(2) 0.0763(16) 0.1003(19) -0.0081(14) 0.0172(17) -0.0077(15)
C60 0.158(3) 0.108(2) 0.089(2) 0.0078(16) 0.000(2) 0.000(2)
C1 0.114(3) 0.119(2) 0.109(2) -0.003(2) 0.001(2) 0.004(2)
N00F 0.126(3) 0.135(2) 0.130(2) 0.0065(17) -0.001(2) -0.042(2)
N00G 0.136(3) 0.128(2) 0.129(2) -0.0116(19) -0.0073(19) 0.013(2)
C98 0.098(2) 0.114(2) 0.106(2) 0.0022(17) 0.0045(17) 0.001(2)
C25 0.116(3) 0.113(2) 0.129(3) 0.001(2) 0.012(2) 0.024(2)
C63 0.121(3) 0.0759(18) 0.140(3) 0.0136(17) 0.003(2) 0.0014(18)
C47 0.116(3) 0.125(3) 0.151(3) 0.010(2) -0.028(2) 0.010(2)
N00L 0.138(2) 0.116(2) 0.119(2) 0.0050(17) -0.0052(19) -0.016(2)
C78 0.103(3) 0.179(4) 0.160(4) 0.007(3) -0.016(3) -0.018(3)
C48 0.116(3) 0.115(2) 0.100(2) 0.0174(17) -0.0223(19) 0.0104(19)
N00O 0.162(3) 0.0779(16) 0.222(4) -0.001(2) -0.048(3) 0.0011(19)
C57 0.129(3) 0.096(2) 0.098(2) -0.0087(16) 0.0160(19) -0.018(2)
C84 0.105(3) 0.142(3) 0.109(2) -0.019(2) 0.021(2) 0.012(2)
C49 0.095(2) 0.123(3) 0.124(2) 0.0194(19) -0.012(2) 0.0039(19)
C99 0.104(3) 0.095(2) 0.106(2) -0.0080(15) 0.0073(17) -0.0147(19)
C22 0.109(2) 0.103(2) 0.106(2) -0.0011(17) -0.0006(18) 0.0240(19)
C86 0.100(2) 0.103(2) 0.119(2) -0.0118(19) 0.011(2) -0.0072(19)
C59 0.150(3) 0.097(2) 0.108(2) -0.0098(18) 0.013(2) -0.006(2)
C100 0.175(4) 0.104(2) 0.094(2) -0.0218(16) -0.008(2) -0.030(3)
C2AA 0.127(3) 0.113(2) 0.109(2) -0.0120(18) -0.015(2) 0.022(2)
C76 0.104(3) 0.145(3) 0.154(3) 0.034(2) 0.014(3) -0.002(2)
N00Z 0.126(3) 0.135(2) 0.131(2) -0.0253(19) 0.0035(18) 0.023(2)
C58 0.111(2) 0.098(2) 0.105(2) -0.0212(17) 0.0265(18) -0.0103(18)
C4 0.117(3) 0.107(2) 0.103(2) 0.0055(18) 0.0171(19) 0.004(2)
N107 0.133(3) 0.172(3) 0.116(2) 0.007(2) -0.0167(19) -0.012(2)
C96 0.141(4) 0.103(2) 0.139(3) 0.0179(19) 0.021(2) -0.009(3)
C64 0.124(3) 0.0769(17) 0.117(2) -0.0051(17) -0.0070(19) -0.0106(17)
C94 0.105(3) 0.0791(18) 0.117(2) 0.0012(14) 0.0177(17) -0.0183(18)
C53 0.131(3) 0.125(2) 0.120(2) 0.012(2) -0.028(2) 0.008(2)
C28 0.094(2) 0.144(3) 0.141(3) 0.010(2) -0.017(2) 0.015(2)
C42 0.109(3) 0.096(2) 0.145(3) 0.0011(19) -0.038(2) 0.0151(19)
C71 0.127(3) 0.099(2) 0.205(4) -0.008(2) -0.057(3) -0.011(2)
C85 0.139(4) 0.129(3) 0.130(3) 0.003(2) 0.007(2) -0.004(3)
C67 0.152(3) 0.097(2) 0.140(3) -0.001(2) -0.003(3) -0.027(2)
C75 0.139(3) 0.126(3) 0.107(2) 0.0102(19) 0.008(2) -0.023(2)
C23 0.093(2) 0.116(2) 0.096(2) 0.0047(17) 0.0054(16) 0.0005(19)
C80 0.105(3) 0.127(3) 0.170(4) 0.042(3) 0.016(3) -0.012(2)
C39 0.129(3) 0.104(2) 0.129(3) -0.004(2) 0.006(2) -0.016(2)
C45 0.111(3) 0.099(2) 0.136(3) -0.009(2) -0.015(2) 0.025(2)
C35 0.136(3) 0.103(2) 0.127(3) 0.001(2) 0.007(2) 0.014(2)
C95 0.110(3) 0.097(2) 0.165(3) 0.012(2) 0.005(2) 0.003(2)
C68 0.142(3) 0.094(2) 0.144(3) 0.001(2) 0.006(2) -0.016(2)
C40 0.136(3) 0.147(3) 0.087(2) -0.0056(19) 0.0252(19) -0.002(2)
C24 0.144(3) 0.131(3) 0.098(2) -0.0056(19) 0.003(2) 0.006(3)
C26 0.124(3) 0.152(3) 0.099(2) -0.012(2) -0.0004(19) 0.025(3)
C74 0.113(3) 0.108(2) 0.121(3) 0.0043(18) 0.006(2) -0.025(2)
C46 0.096(2) 0.140(3) 0.152(3) -0.008(2) -0.013(2) 0.012(2)
C81 0.106(3) 0.095(2) 0.133(3) 0.0030(19) 0.018(2) 0.0026(19)
C38 0.112(3) 0.124(3) 0.108(3) -0.001(2) -0.0006(19) 0.003(2)
C69 0.146(3) 0.099(2) 0.172(3) 0.003(2) -0.003(3) -0.034(2)
N01T 0.162(3) 0.145(3) 0.160(3) -0.001(2) -0.032(2) 0.042(3)
C41 0.122(3) 0.110(2) 0.166(4) 0.013(3) -0.009(3) -0.002(2)
C87 0.136(3) 0.134(3) 0.120(3) -0.009(2) 0.012(2) -0.005(3)
C88 0.129(3) 0.124(3) 0.135(3) -0.018(2) -0.004(2) -0.004(2)
C15 0.150(4) 0.109(2) 0.095(2) 0.0025(17) 0.016(2) 0.010(2)
C18 0.165(4) 0.140(3) 0.113(3) 0.022(2) 0.023(3) -0.027(3)
C16 0.160(4) 0.131(3) 0.113(3) 0.009(2) -0.021(3) -0.002(3)
C89 0.131(3) 0.138(3) 0.153(3) -0.026(3) -0.034(3) 0.004(2)
C79 0.131(4) 0.184(4) 0.120(3) 0.014(2) 0.006(3) -0.062(3)
C107 0.142(3) 0.113(2) 0.124(3) 0.009(2) -0.024(2) -0.043(2)
C72 0.215(5) 0.087(2) 0.235(5) 0.003(3) -0.068(4) 0.038(3)
C27 0.129(3) 0.122(2) 0.099(2) 0.0034(18) 0.001(2) 0.022(2)
C20 0.137(4) 0.115(2) 0.137(3) -0.014(2) 0.009(3) 0.001(2)
C83 0.104(2) 0.106(2) 0.124(2) -0.0219(19) 0.018(2) -0.0197(19)
C106 0.148(4) 0.189(4) 0.161(4) 0.030(3) -0.044(3) -0.066(3)
C70 0.168(4) 0.118(3) 0.140(3) -0.023(2) 0.004(3) -0.022(3)
C52 0.122(3) 0.162(3) 0.151(3) 0.036(3) -0.031(3) 0.012(3)
C44 0.143(3) 0.122(3) 0.156(3) -0.024(2) -0.028(3) 0.017(3)
C36 0.188(4) 0.129(3) 0.109(2) 0.006(2) 0.012(2) -0.020(3)
C43 0.122(3) 0.105(2) 0.150(3) 0.001(2) -0.025(2) 0.006(2)
C37 0.189(4) 0.129(3) 0.144(4) -0.016(3) -0.016(3) -0.037(3)
C51 0.131(4) 0.175(4) 0.146(3) 0.033(3) -0.014(3) 0.004(3)
C17 0.199(5) 0.135(3) 0.144(4) 0.047(3) 0.023(4) 0.010(3)
C101 0.156(3) 0.151(3) 0.094(2) 0.0076(19) 0.006(2) -0.055(3)
N02J 0.267(6) 0.109(2) 0.172(3) -0.016(2) 0.092(4) -0.040(3)
C82 0.097(3) 0.136(3) 0.146(3) -0.020(2) 0.005(2) -0.011(2)
C65 0.214(5) 0.091(2) 0.147(4) 0.005(2) -0.004(3) -0.014(3)
C21 0.225(6) 0.127(3) 0.166(4) -0.004(3) 0.077(5) -0.033(4)
C50 0.127(3) 0.176(4) 0.183(4) 0.054(3) -0.025(3) 0.005(3)
C19 0.161(4) 0.116(3) 0.132(3) -0.010(2) 0.051(3) -0.004(3)
C66 0.211(5) 0.125(3) 0.162(4) -0.004(3) -0.056(3) -0.036(3)
C34 0.193(5) 0.182(5) 0.203(5) 0.010(4) -0.084(4) 0.032(4)
C12 0.297(7) 0.103(3) 0.287(7) -0.001(3) -0.027(7) 0.040(4)
C105 0.192(5) 0.245(6) 0.199(5) 0.073(4) -0.042(4) -0.099(5)
N02V 0.317(7) 0.186(4) 0.281(6) -0.025(4) -0.018(6) 0.035(5)
C29 0.174(4) 0.138(3) 0.191(4) -0.012(3) -0.074(4) 0.024(4)
C102 0.158(4) 0.211(5) 0.174(4) 0.014(3) -0.076(3) -0.072(4)
C73 0.155(4) 0.088(2) 0.334(7) 0.016(3) -0.068(5) 0.004(2)
C93 0.172(4) 0.252(5) 0.160(4) -0.117(4) -0.056(3) 0.044(4)
C104 0.275(10) 0.407(13) 0.279(9) 0.071(9) -0.117(9) -0.230(10)
C14 0.250(7) 0.084(2) 0.350(10) 0.024(3) -0.059(9) -0.004(4)
C103 0.237(8) 0.314(9) 0.243(8) 0.042(7) 0.016(6) -0.169(7)
C92 0.116(4) 0.331(9) 0.197(6) -0.117(6) -0.028(4) 0.019(5)
C90 0.182(5) 0.160(4) 0.303(7) -0.121(5) -0.061(5) 0.011(4)
C91 0.247(8) 0.291(9) 0.397(12) -0.229(9) -0.204(9) 0.075(7)
C13 0.316(10) 0.087(3) 0.451(12) -0.075(5) -0.078(8) 0.002(4)
C30 0.361(11) 0.427(12) 0.211(6) -0.055(7) -0.148(7) 0.254(10)
C8 0.261(8) 0.176(5) 0.189(5) -0.027(4) -0.024(5) 0.125(6)
C7 0.248(8) 0.269(8) 0.203(6) -0.034(6) -0.003(5) 0.156(7)
C6 0.131(4) 0.209(5) 0.203(5) 0.020(4) -0.059(3) 0.061(4)
C5 0.211(5) 0.113(3) 0.129(3) -0.003(2) 0.001(3) 0.050(3)
C10 0.162(4) 0.125(3) 0.154(3) -0.017(3) 0.022(3) 0.022(3)
C9 0.291(8) 0.139(4) 0.165(4) 0.002(3) -0.018(5) 0.072(5)
C33 0.581(17) 0.185(5) 0.285(8) -0.084(5) -0.282(10) 0.190(8)
C31 0.351(12) 0.244(8) 0.312(9) -0.085(7) -0.175(9) 0.159(9)
C32 0.247(7) 0.196(6) 0.274(7) -0.010(5) -0.114(6) 0.088(6)
C11 0.272(8) 0.177(5) 0.263(7) -0.024(5) 0.038(6) 0.049(6)

loop_
_atom_type_symbol
_atom_type_description
_atom_type_scat_dispersion_real
_atom_type_scat_dispersion_imag
_atom_type_scat_source
C C 0.0181 0.0091 'International Tables Vol C Tables 4.2.6.8 and 6.1.1.4'
H H 0.0000 0.0000 'International Tables Vol C Tables 4.2.6.8 and 6.1.1.4'
N N 0.0311 0.0180 'International Tables Vol C Tables 4.2.6.8 and 6.1.1.4'

loop_
_geom_angle_atom_site_label_1
_geom_angle_atom_site_label_2
_geom_angle_atom_site_label_3
_geom_angle
_geom_angle_site_symmetry_1
_geom_angle_site_symmetry_3
_geom_angle_publ_flag
C80 N001 C89 118.2(4) . 2_765 ?
C98 C97 C100 116.7(4) . . ?
C96 C97 C98 119.3(3) . . ?
C96 C97 C100 123.9(4) . . ?
C2 C3 C35 121.1(3) . . ?
C4 C3 C2 108.7(3) . . ?
C4 C3 C35 129.3(3) . . ?
C55 C54 C74 123.9(3) . . ?
N00L C54 C55 108.6(3) . . ?
N00L C54 C74 127.5(3) . . ?
C3 C2 C22 125.8(3) . . ?
C1 C2 C3 107.9(3) . . ?
C1 C2 C22 126.3(3) . . ?
C41 N006 C49 116.8(3) . . ?
C2AA N007 C48 120.9(3) . . ?
C62 C61 C60 118.8(3) . . ?
C62 C61 C107 121.4(3) . 4_566 ?
C60 C61 C107 119.7(3) . 4_566 ?
C78 C77 C76 118.0(4) . . ?
C78 C77 C80 120.3(4) . . ?
C76 C77 C80 121.7(4) . . ?
C61 C62 C63 122.5(3) . . ?
C54 C55 C81 128.4(4) . . ?
C56 C55 C54 106.5(3) . . ?
C56 C55 C81 125.1(3) . . ?
C55 C56 C94 123.4(3) . . ?
C57 C56 C55 107.8(3) . . ?
C57 C56 C94 128.7(3) . . ?
C61 C60 C59 122.4(3) . . ?
C2 C1 N00G 107.7(3) . . ?
C2 C1 C15 125.3(3) . . ?
N00G C1 C15 126.8(3) . . ?
C100 N00F C101 118.6(4) . . ?
C1 N00G C5 126.0(3) . . ?
C4 N00G C1 106.5(3) . . ?
C4 N00G C5 127.2(3) . . ?
C97 C98 C99 120.1(3) . . ?
C24 C25 C28 118.7(3) . . ?
C26 C25 C28 122.0(4) . . ?
C26 C25 C24 119.3(3) . . ?
C58 C63 C62 117.0(3) . . ?
C46 C47 C42 118.2(4) . . ?
C54 N00L C57 106.4(3) . . ?
C54 N00L C64 126.1(3) . . ?
C57 N00L C64 127.6(3) . . ?
C79 C78 C77 118.8(4) . . ?
N007 C48 C49 112.1(3) . . ?
C53 C48 N007 110.1(3) . . ?
C53 C48 C49 110.4(3) . . ?
C70 N00O C71 113.0(4) . . ?
C56 C57 N00L 110.8(3) . . ?
C56 C57 C58 124.3(3) . . ?
N00L C57 C58 124.4(3) . . ?
C87 C84 C85 122.6(4) . . ?
C83 C84 C85 116.3(3) . . ?
C83 C84 C87 121.1(4) . . ?
C48 C49 N006 111.0(3) . . ?
C48 C49 C50 112.7(3) . . ?
C50 C49 N006 103.9(3) . . ?
C94 C99 C98 120.9(3) . . ?
C23 C22 C2 124.0(3) . . ?
C23 C22 C27 119.3(3) . . ?
C27 C22 C2 116.8(3) . . ?
C85 C86 C81 121.2(4) . . ?
C60 C59 C58 115.1(3) . . ?
N00F C100 C97 125.7(4) . . ?
N007 C2AA C45 124.9(3) . . ?
C75 C76 C77 123.2(4) . . ?
C87 N00Z C88 121.7(4) . . ?
C63 C58 C57 120.6(3) . . ?
C63 C58 C59 123.8(3) . . ?
C59 C58 C57 115.7(3) . . ?
C3 C4 N00G 109.1(3) . . ?
C3 C4 C42 125.9(3) . 14_655 ?
N00G C4 C42 124.0(3) . 14_655 ?
C107 N107 C106 117.1(4) . . ?
C97 C96 C95 121.4(4) . . ?
C69 C64 N00L 122.5(3) . . ?
C65 C64 N00L 120.2(3) . . ?
C65 C64 C69 117.3(3) . . ?
C99 C94 C56 124.4(3) . . ?
C99 C94 C95 117.5(3) . . ?
C95 C94 C56 118.0(3) . . ?
C48 C53 C52 109.6(3) . . ?
N01T C28 C25 119.3(4) . . ?
C47 C42 C4 119.5(3) . 14_655 ?
C43 C42 C47 120.6(3) . . ?
C43 C42 C4 119.6(3) . 14_655 ?
N00O C71 C71 100.9(4) . 3_756 ?
N00O C71 C72 100.6(3) . . ?
C72 C71 C71 110.5(4) . 3_756 ?
C86 C85 C84 122.7(4) . . ?
C68 C67 C70 123.9(4) . . ?
C66 C67 C68 119.2(4) . . ?
C66 C67 C70 116.1(4) . . ?
C76 C75 C74 117.8(4) . . ?
C22 C23 C24 122.2(3) . . ?
N001 C80 C77 121.4(4) . . ?
C38 C39 C40 117.6(3) . . ?
C46 C45 C2AA 121.2(3) . . ?
C44 C45 C2AA 123.4(4) . . ?
C44 C45 C46 115.4(4) . . ?
C40 C35 C3 121.9(3) . . ?
C36 C35 C3 119.9(3) . . ?
C36 C35 C40 118.2(3) . . ?
C96 C95 C94 120.4(4) . . ?
C67 C68 C69 122.6(3) . . ?
C35 C40 C39 121.1(3) . . ?
C23 C24 C25 118.8(3) . . ?
C27 C26 C25 120.8(3) . . ?
C75 C74 C54 118.6(4) . . ?
C79 C74 C54 124.8(3) . . ?
C79 C74 C75 116.5(3) . . ?
C47 C46 C45 122.9(4) . . ?
C55 C81 C82 119.5(4) . . ?
C86 C81 C55 122.0(3) . . ?
C86 C81 C82 118.4(3) . . ?
C39 C38 C41 118.8(4) . . ?
C37 C38 C39 120.8(4) . . ?
C37 C38 C41 120.4(4) . . ?
C64 C69 C68 118.7(4) . . ?
C28 N01T C29 116.0(4) . . ?
N006 C41 C38 125.1(4) . . ?
N00Z C87 C84 126.0(4) . . ?
N00Z C88 C89 107.8(3) . . ?
N00Z C88 C93 108.7(3) . . ?
C89 C88 C93 111.6(4) . . ?
C16 C15 C1 121.7(4) . . ?
C16 C15 C20 118.3(4) . . ?
C20 C15 C1 120.0(4) . . ?
C17 C18 C21 118.4(6) . . ?
C19 C18 C17 118.0(4) . . ?
C19 C18 C21 123.1(6) . . ?
C17 C16 C15 117.9(5) . . ?
N001 C89 C90 103.9(3) 2_765 . ?
C88 C89 N001 107.7(3) . 2_765 ?
C88 C89 C90 108.6(4) . . ?
C78 C79 C74 125.6(4) . . ?
N107 C107 C61 123.8(4) . 4_566 ?
C71 C72 C73 102.9(4) . . ?
C26 C27 C22 119.3(3) . . ?
C15 C20 C19 120.9(4) . . ?
C82 C83 C84 122.4(3) . . ?
N107 C106 C101 109.7(4) . . ?
N107 C106 C105 110.3(4) . . ?
C101 C106 C105 104.2(4) . . ?
N00O C70 C67 118.5(4) . . ?
C51 C52 C53 107.2(3) . . ?
C45 C44 C43 125.4(4) . . ?
C35 C36 C37 121.5(4) . . ?
C42 C43 C44 117.3(3) . . ?
C38 C37 C36 120.7(4) . . ?
C50 C51 C52 108.6(4) . . ?
C16 C17 C18 124.6(5) . . ?
N00F C101 C106 105.5(3) . . ?
N00F C101 C102 107.1(3) . . ?
C102 C101 C106 114.7(4) . . ?
C21 N02J C34 118.7(6) . 8_556 ?
C83 C82 C81 118.5(3) . . ?
C64 C65 C66 122.7(4) . . ?
N02J C21 C18 119.2(7) . . ?
C49 C50 C51 105.6(4) . . ?
C18 C19 C20 120.2(5) . . ?
C67 C66 C65 118.8(4) . . ?
N02J C34 C33 102.9(5) 8_556 . ?
C29 C34 N02J 104.8(4) . 8_556 ?
C29 C34 C33 104.7(6) . . ?
C12 C12 C13 96.3(5) 11_656 . ?
N02V C12 C12 105.0(4) . 11_656 ?
N02V C12 C13 118.8(6) . . ?
C104 C105 C106 108.6(5) . . ?
C11 N02V C12 124.7(6) . . ?
N01T C29 C34 107.7(5) . . ?
N01T C29 C30 102.8(4) . . ?
C34 C29 C30 109.1(6) . . ?
C101 C102 C103 104.5(5) . . ?
C73 C73 C72 107.2(5) 3_756 . ?
C88 C93 C92 110.4(4) . . ?
C103 C104 C105 104.4(9) . . ?
C14 C14 C13 94.3(5) 11_656 . ?
C104 C103 C102 101.1(7) . . ?
C91 C92 C93 113.3(6) . . ?
C91 C90 C89 106.3(4) . . ?
C92 C91 C90 113.2(7) . . ?
C14 C13 C12 106.8(6) . . ?
C29 C30 C31 101.1(5) . . ?
C7 C8 C9 120.0 . . ?
C7 C8 C11 146.2(4) . . ?
C9 C8 C11 93.8(4) . . ?
C8 C7 C6 120.0 . . ?
C5 C6 C7 120.0 . . ?
C6 C5 N00G 119.2(3) . . ?
C10 C5 N00G 120.8(3) . . ?
C10 C5 C6 120.0 . . ?
C5 C10 C9 120.0 . . ?
C10 C9 C8 120.0 . . ?
C34 C33 C32 112.2(5) . . ?
C32 C31 C30 97.8(7) . . ?
C31 C32 C33 114.0(6) . . ?
N02V C11 C8 107.7(4) . . ?

loop_
_geom_bond_atom_site_label_1
_geom_bond_atom_site_label_2
_geom_bond_distance
_geom_bond_site_symmetry_2
_geom_bond_publ_flag
N001 C80 1.227(5) . ?
N001 C89 1.514(5) 2_765 ?
C97 C98 1.371(4) . ?
C97 C100 1.537(5) . ?
C97 C96 1.331(5) . ?
C3 C2 1.419(4) . ?
C3 C4 1.353(4) . ?
C3 C35 1.468(5) . ?
C54 C55 1.421(4) . ?
C54 N00L 1.386(4) . ?
C54 C74 1.429(5) . ?
C2 C1 1.370(5) . ?
C2 C22 1.465(4) . ?
N006 C49 1.551(5) . ?
N006 C41 1.219(5) . ?
N007 C48 1.467(4) . ?
N007 C2AA 1.232(4) . ?
C61 C62 1.357(5) . ?
C61 C60 1.378(4) . ?
C61 C107 1.467(5) 4_566 ?
C77 C78 1.388(6) . ?
C77 C76 1.391(5) . ?
C77 C80 1.493(6) . ?
C62 C63 1.405(5) . ?
C55 C56 1.400(5) . ?
C55 C81 1.438(5) . ?
C56 C57 1.359(4) . ?
C56 C94 1.445(4) . ?
C60 C59 1.410(5) . ?
C1 N00G 1.437(5) . ?
C1 C15 1.480(5) . ?
N00F C100 1.221(5) . ?
N00F C101 1.454(5) . ?
N00G C4 1.401(4) . ?
N00G C5 1.478(4) . ?
C98 C99 1.377(4) . ?
C25 C28 1.437(5) . ?
C25 C24 1.428(5) . ?
C25 C26 1.399(5) . ?
C63 C58 1.360(4) . ?
C47 C42 1.435(5) . ?
C47 C46 1.384(5) . ?
N00L C57 1.387(4) . ?
N00L C64 1.425(4) . ?
C78 C79 1.334(5) . ?
C48 C49 1.486(5) . ?
C48 C53 1.462(5) . ?
N00O C71 1.549(5) . ?
N00O C70 1.295(5) . ?
C57 C58 1.519(4) . ?
C84 C85 1.447(5) . ?
C84 C87 1.421(5) . ?
C84 C83 1.391(5) . ?
C49 C50 1.509(5) . ?
C99 C94 1.368(4) . ?
C22 C23 1.374(4) . ?
C22 C27 1.425(4) . ?
C86 C85 1.323(5) . ?
C86 C81 1.377(5) . ?
C59 C58 1.421(5) . ?
C2AA C45 1.442(5) . ?
C76 C75 1.384(5) . ?
N00Z C87 1.256(5) . ?
N00Z C88 1.427(5) . ?
C4 C42 1.477(5) 14_655 ?
N107 C107 1.224(4) . ?
N107 C106 1.505(5) . ?
C96 C95 1.368(5) . ?
C64 C69 1.388(5) . ?
C64 C65 1.368(5) . ?
C94 C95 1.383(4) . ?
C53 C52 1.549(5) . ?
C28 N01T 1.269(5) . ?
C42 C43 1.392(5) . ?
C71 C71 1.577(8) 3_756 ?
C71 C72 1.557(5) . ?
C67 C68 1.353(5) . ?
C67 C70 1.494(5) . ?
C67 C66 1.341(6) . ?
C75 C74 1.421(5) . ?
C23 C24 1.386(5) . ?
C39 C40 1.428(5) . ?
C39 C38 1.406(5) . ?
C45 C46 1.423(5) . ?
C45 C44 1.373(5) . ?
C35 C40 1.391(5) . ?
C35 C36 1.342(5) . ?
C68 C69 1.420(5) . ?
C26 C27 1.395(5) . ?
C74 C79 1.385(5) . ?
C81 C82 1.478(5) . ?
C38 C41 1.464(5) . ?
C38 C37 1.316(5) . ?
N01T C29 1.491(6) . ?
C88 C89 1.486(5) . ?
C88 C93 1.561(6) . ?
C15 C16 1.373(5) . ?
C15 C20 1.382(5) . ?
C18 C17 1.382(7) . ?
C18 C21 1.465(7) . ?
C18 C19 1.299(6) . ?
C16 C17 1.363(6) . ?
C89 C90 1.655(6) . ?
C72 C73 1.660(6) . ?
C20 C19 1.428(6) . ?
C83 C82 1.359(5) . ?
C106 C101 1.536(6) . ?
C106 C105 1.592(6) . ?
C52 C51 1.533(6) . ?
C44 C43 1.400(5) . ?
C36 C37 1.427(6) . ?
C51 C50 1.529(6) . ?
C101 C102 1.481(5) . ?
N02J C21 1.206(8) . ?
N02J C34 1.539(7) 8_556 ?
C65 C66 1.433(6) . ?
C34 C29 1.511(7) . ?
C34 C33 1.563(9) . ?
C12 C12 1.5394(14) 11_656 ?
C12 N02V 1.4007(14) . ?
C12 C13 1.577(9) . ?
C105 C104 1.540(9) . ?
N02V C11 1.3186(14) . ?
C29 C30 1.582(7) . ?
C102 C103 1.635(8) . ?
C73 C73 1.554(10) 3_756 ?
C93 C92 1.594(8) . ?
C104 C103 1.511(12) . ?
C14 C14 1.5393(14) 11_656 ?
C14 C13 1.570(8) . ?
C92 C91 1.392(11) . ?
C90 C91 1.537(8) . ?
C30 C31 1.835(10) . ?
C8 C7 1.3900 . ?
C8 C9 1.3900 . ?
C8 C11 1.5384(14) . ?
C7 C6 1.3900 . ?
C6 C5 1.3900 . ?
C5 C10 1.3900 . ?
C10 C9 1.3900 . ?
C33 C32 1.625(8) . ?
C31 C32 1.601(11) . ?

loop_
_smtbx_masks_void_nr
_smtbx_masks_void_average_x
_smtbx_masks_void_average_y
_smtbx_masks_void_average_z
_smtbx_masks_void_volume
_smtbx_masks_void_count_electrons
_smtbx_masks_void_content
1 -0.311 -0.362 0.446 28676.0 5750.7 ?
